data_7701582
loop_
_publ_author_name
'Verchenko, Valeriy Yu'
'Zubtsovskii, Alexander O.'
'Wei, Zheng'
'Tsirlin, Alexander A.'
'Dikarev, Evgeny V.'
'Shevelkov, Andrei V.'

_publ_section_title
;
 From endohedral cluster superconductors to approximant phases: synthesis,
 crystal and electronic structure, and physical properties of
 Mo<sub>8</sub>Ga<sub>41-x</sub>Zn<sub>x</sub> and
 Mo<sub>7</sub>Ga<sub>52-x</sub>Zn<sub>x</sub>.
;
_journal_issue 22
_journal_name_full 'Dalton transactions (Cambridge, England : 2003)'
_journal_page_first 7853
_journal_page_last 7861
_journal_paper_doi 10.1039/c8dt04982c
_journal_volume 48
_journal_year 2019
_chemical_formula_sum 'Ga41 Mo8'
_chemical_formula_weight 3626
_space_group_IT_number 148
_space_group_name_Hall '-R 3'
_space_group_name_H-M_alt 'R -3 :H'
_symmetry_cell_setting trigonal
_symmetry_Int_Tables_number 148
_symmetry_space_group_name_Hall '-R 3'
_symmetry_space_group_name_H-M 'R -3 :H'
_audit_block_doi 10.25505/fiz.icsd.cc219cyp
_audit_creation_method 'Jana2006 Version : 25/10/2015'
_audit_update_record
;
2018-12-18 deposited with the CCDC.	2019-05-06 downloaded from the CCDC.
;
_cell_angle_alpha 90
_cell_angle_beta 90
_cell_angle_gamma 120
_cell_formula_units_Z 3
_cell_length_a 14.01884(7)
_cell_length_b 14.01884(7)
_cell_length_c 15.05418(9)
_cell_measurement_temperature 300
_cell_volume 2562.19(2)
_diffrn_ambient_temperature 300
_diffrn_detector_type 'Image Plate'
_diffrn_measurement_device 'Huber G670'
_diffrn_measurement_device_type 'Guinier Camera'
_diffrn_radiation_monochromator Ge
_diffrn_radiation_probe x-ray
_diffrn_radiation_type 'Cu K\a1'
_diffrn_radiation_wavelength 1.5406
_diffrn_source 'sealed tube'
_diffrn_source_target Cu
_diffrn_source_type X-ray
_exptl_absorpt_coefficient_mu 57.99
_exptl_crystal_density_diffrn 7.05
_exptl_crystal_density_meas ?
_exptl_crystal_density_method none
_exptl_crystal_F_000 4821
_pd_char_colour black
_pd_instr_location ' ?'
_pd_meas_2theta_range_inc 0.005
_pd_meas_2theta_range_max 100.300
_pd_meas_2theta_range_min 3.000
_pd_meas_number_of_points 19461
_pd_proc_2theta_range_inc 0.005
_pd_proc_2theta_range_max 100.3
_pd_proc_2theta_range_min 7.005
_pd_proc_ls_background_function '15 Chebyshev polynoms'
_pd_proc_ls_pref_orient_corr none
_pd_proc_ls_profile_function Lorentzian
_pd_proc_ls_prof_R_factor 0.0312
_pd_proc_ls_prof_wR_expected 0.0240
_pd_proc_ls_prof_wR_factor 0.0410
_refine_diff_density_max 1.02
_refine_diff_density_min -0.91
_refine_ls_goodness_of_fit_all 1.71
_refine_ls_number_constraints 1
_refine_ls_number_parameters 55
_refine_ls_number_restraints 0
_refine_ls_R_factor_all 0.0267
_refine_ls_R_factor_gt 0.0267
_refine_ls_shift/su_max 0.05
_refine_ls_shift/su_mean 0.0139
_refine_ls_weighting_scheme sigma
_refine_ls_wR_factor_all 0.0372
_refine_ls_wR_factor_gt 0.0372
_cod_data_source_file c8dt04982c1.cif
_cod_data_source_block Mo8Ga41-xZnx
_cod_depositor_comments
;
The following automatic conversions were performed:

data item '_diffrn_radiation_probe' value 'X-ray' was changed to
'x-ray' in accordance with the
/home/data/users/saulius/crontab/automatic-downloads/current/RSC/lib/dictionaries/cif_core.dic
dictionary named 'cif_core.dic' version 2.4.2 last updated on
2011-04-26.

data item '_exptl_crystal_density_meas' value 'not measured' was
changed to '?' -- the value is perceived as not measured.

Automatic conversion script
Id: cif_fix_values 6909 2019-04-08 15:41:33Z antanas 
;
_cod_original_sg_symbol_H-M 'R -3'
_cod_database_code 7701582

loop_
_space_group_symop_id
_space_group_symop_operation_xyz
1 x,y,z
2 -y,x-y,z
3 -x+y,-x,z
4 -x,-y,-z
5 y,-x+y,-z
6 x-y,x,-z
7 x+2/3,y+1/3,z+1/3
8 -y+2/3,x-y+1/3,z+1/3
9 -x+y+2/3,-x+1/3,z+1/3
10 -x+2/3,-y+1/3,-z+1/3
11 y+2/3,-x+y+1/3,-z+1/3
12 x-y+2/3,x+1/3,-z+1/3
13 x+1/3,y+2/3,z+2/3
14 -y+1/3,x-y+2/3,z+2/3
15 -x+y+1/3,-x+2/3,z+2/3
16 -x+1/3,-y+2/3,-z+2/3
17 y+1/3,-x+y+2/3,-z+2/3
18 x-y+1/3,x+2/3,-z+2/3

loop_
_atom_site_label
_atom_site_type_symbol
_atom_site_fract_x
_atom_site_fract_y
_atom_site_fract_z
_atom_site_adp_type
_atom_site_U_iso_or_equiv
_atom_site_site_symmetry_multiplicity
_atom_site_occupancy
_atom_site_calc_flag
Mo1 Mo 0.03213(9) 0.35009(9) 0.06759(10) Uiso 0.0067(3) 18 1 d
Mo2 Mo 0 0 0.18641(14) Uiso 0.0027(6) 6 1 d
Ga1 Ga 0.01051(18) 0.16741(15) 0.11283(13) Uiso 0.0085(5) 18 1 d
Ga2 Ga 0.17719(19) 0.18021(19) 0.22008(13) Uiso 0.0117(6) 18 1 d
Ga3 Ga 0.32017(14) 0.00805(16) 0.23210(14) Uiso 0.0132(5) 18 1 d
Ga4 Ga 0.32572(14) 0.14201(16) 0.00375(13) Uiso 0.0157(6) 18 1 d
Ga5 Ga 0.5 0 0 Uiso 0.0068(7) 9 1 d
Ga6 Ga 0 0 0 Uiso 0.0144(13) 3 1 d
Ga7 Ga 0.12015(13) 0.00623(16) 0.34252(12) Uiso 0.0141(5) 18 1 d
Ga8 Ga 0.22315(18) 0.43002(14) 0.16540(18) Uiso 0.0242(5) 18 1 d
Ga9 Ga 0 0 0.5 Uiso 0.0337(18) 3 1 d

loop_
_atom_type_symbol
_atom_type_scat_dispersion_real
_atom_type_scat_dispersion_imag
_atom_type_scat_source
Ga -1.2816 0.7964 'International Tables Vol C tables 4.2.6.8 and 6.1.1.1'
Mo -0.0355 2.7725 'International Tables Vol C tables 4.2.6.8 and 6.1.1.1'

loop_
_geom_angle_atom_site_label_1
_geom_angle_atom_site_label_2
_geom_angle_atom_site_label_3
_geom_angle_site_symmetry_1
_geom_angle_site_symmetry_3
_geom_angle
Ga1 Mo1 Ga2 . 11_455 104.21(10)
Ga1 Mo1 Ga3 . 2_555 67.74(9)
Ga1 Mo1 Ga3 . 15_554 105.94(9)
Ga1 Mo1 Ga4 . 2_555 66.55(9)
Ga1 Mo1 Ga4 . 6_555 70.27(8)
Ga1 Mo1 Ga5 . 2_555 163.34(7)
Ga1 Mo1 Ga7 . 15_554 130.90(10)
Ga1 Mo1 Ga8 . . 82.38(8)
Ga1 Mo1 Ga8 . 11_455 129.90(10)
Ga2 Mo1 Ga3 11_455 2_555 67.50(9)
Ga2 Mo1 Ga3 11_455 15_554 102.40(10)
Ga2 Mo1 Ga4 11_455 2_555 64.65(9)
Ga2 Mo1 Ga4 11_455 6_555 165.83(9)
Ga2 Mo1 Ga5 11_455 2_555 65.67(8)
Ga2 Mo1 Ga7 11_455 15_554 124.09(11)
Ga2 Mo1 Ga8 11_455 . 128.37(9)
Ga2 Mo1 Ga8 11_455 11_455 76.26(9)
Ga3 Mo1 Ga3 2_555 15_554 165.01(7)
Ga3 Mo1 Ga4 2_555 2_555 99.43(7)
Ga3 Mo1 Ga4 2_555 6_555 119.69(10)
Ga3 Mo1 Ga5 2_555 2_555 116.55(10)
Ga3 Mo1 Ga7 2_555 15_554 120.52(7)
Ga3 Mo1 Ga8 2_555 . 68.43(8)
Ga3 Mo1 Ga8 2_555 11_455 66.67(9)
Ga3 Mo1 Ga4 15_554 2_555 65.73(7)
Ga3 Mo1 Ga4 15_554 6_555 67.85(10)
Ga3 Mo1 Ga5 15_554 2_555 65.63(7)
Ga3 Mo1 Ga7 15_554 15_554 74.13(6)
Ga3 Mo1 Ga8 15_554 . 125.33(9)
Ga3 Mo1 Ga8 15_554 11_455 123.15(9)
Ga4 Mo1 Ga4 2_555 6_555 101.39(9)
Ga4 Mo1 Ga5 2_555 2_555 96.81(8)
Ga4 Mo1 Ga7 2_555 15_554 139.74(9)
Ga4 Mo1 Ga8 2_555 . 148.89(10)
Ga4 Mo1 Ga8 2_555 11_455 140.79(10)
Ga4 Mo1 Ga5 6_555 2_555 116.18(7)
Ga4 Mo1 Ga7 6_555 15_554 64.55(7)
Ga4 Mo1 Ga8 6_555 . 64.81(8)
Ga4 Mo1 Ga8 6_555 11_455 117.48(7)
Ga5 Mo1 Ga7 2_555 15_554 62.49(7)
Ga5 Mo1 Ga8 2_555 . 114.28(6)
Ga5 Mo1 Ga8 2_555 11_455 62.55(7)
Ga7 Mo1 Ga8 15_554 . 62.00(7)
Ga7 Mo1 Ga8 15_554 11_455 62.56(6)
Ga8 Mo1 Ga8 . 11_455 62.44(8)
Ga1 Mo2 Ga1 . 2_555 102.30(10)
Ga1 Mo2 Ga1 . 3_555 102.30(9)
Ga1 Mo2 Ga2 . . 66.00(8)
Ga1 Mo2 Ga2 . 2_555 72.61(9)
Ga1 Mo2 Ga2 . 3_555 165.00(11)
Ga1 Mo2 Ga6 . . 64.06(6)
Ga1 Mo2 Ga7 . . 124.70(7)
Ga1 Mo2 Ga7 . 2_555 81.15(7)
Ga1 Mo2 Ga7 . 3_555 131.32(9)
Ga1 Mo2 Ga1 2_555 3_555 102.30(9)
Ga1 Mo2 Ga2 2_555 . 165.00(11)
Ga1 Mo2 Ga2 2_555 2_555 66.00(9)
Ga1 Mo2 Ga2 2_555 3_555 72.61(10)
Ga1 Mo2 Ga6 2_555 . 64.06(6)
Ga1 Mo2 Ga7 2_555 . 131.32(8)
Ga1 Mo2 Ga7 2_555 2_555 124.70(7)
Ga1 Mo2 Ga7 2_555 3_555 81.15(6)
Ga1 Mo2 Ga2 3_555 . 72.61(8)
Ga1 Mo2 Ga2 3_555 2_555 165.00(11)
Ga1 Mo2 Ga2 3_555 3_555 66.00(9)
Ga1 Mo2 Ga6 3_555 . 64.06(7)
Ga1 Mo2 Ga7 3_555 . 81.15(7)
Ga1 Mo2 Ga7 3_555 2_555 131.32(7)
Ga1 Mo2 Ga7 3_555 3_555 124.70(9)
Ga2 Mo2 Ga2 . 2_555 116.17(10)
Ga2 Mo2 Ga2 . 3_555 116.17(10)
Ga2 Mo2 Ga6 . . 101.44(6)
Ga2 Mo2 Ga7 . . 62.71(7)
Ga2 Mo2 Ga7 . 2_555 64.67(7)
Ga2 Mo2 Ga7 . 3_555 113.49(9)
Ga2 Mo2 Ga2 2_555 3_555 116.17(11)
Ga2 Mo2 Ga6 2_555 . 101.44(7)
Ga2 Mo2 Ga7 2_555 . 113.49(9)
Ga2 Mo2 Ga7 2_555 2_555 62.71(7)
Ga2 Mo2 Ga7 2_555 3_555 64.67(9)
Ga2 Mo2 Ga6 3_555 . 101.44(7)
Ga2 Mo2 Ga7 3_555 . 64.67(7)
Ga2 Mo2 Ga7 3_555 2_555 113.49(10)
Ga2 Mo2 Ga7 3_555 3_555 62.71(9)
Ga6 Mo2 Ga7 . . 145.05(5)
Ga6 Mo2 Ga7 . 2_555 145.05(6)
Ga6 Mo2 Ga7 . 3_555 145.05(4)
Ga7 Mo2 Ga7 . 2_555 59.48(8)
Ga7 Mo2 Ga7 . 3_555 59.48(7)
Ga7 Mo2 Ga7 2_555 3_555 59.48(7)
Mo1 Ga1 Mo2 . . 169.38(10)
Mo1 Ga1 Ga2 . . 115.02(8)
Mo1 Ga1 Ga3 . 2_555 56.45(8)
Mo1 Ga1 Ga4 . 2_555 57.71(8)
Mo1 Ga1 Ga4 . 6_555 55.41(7)
Mo1 Ga1 Ga6 . . 127.50(8)
Mo2 Ga1 Ga2 . . 57.42(7)
Mo2 Ga1 Ga3 . 2_555 113.90(10)
Mo2 Ga1 Ga4 . 2_555 129.83(8)
Mo2 Ga1 Ga4 . 6_555 127.50(12)
Mo2 Ga1 Ga6 . . 62.67(7)
Ga2 Ga1 Ga3 . 2_555 87.74(9)
Ga2 Ga1 Ga4 . 2_555 172.72(10)
Ga2 Ga1 Ga4 . 6_555 86.97(9)
Ga2 Ga1 Ga6 . . 95.48(10)
Ga3 Ga1 Ga4 2_555 2_555 88.04(11)
Ga3 Ga1 Ga4 2_555 6_555 100.20(8)
Ga3 Ga1 Ga6 2_555 . 172.24(8)
Ga4 Ga1 Ga4 2_555 6_555 87.94(9)
Ga4 Ga1 Ga6 2_555 . 89.45(8)
Ga4 Ga1 Ga6 6_555 . 87.04(8)
Mo1 Ga2 Mo2 12_555 . 175.14(12)
Mo1 Ga2 Ga1 12_555 . 123.20(12)
Mo1 Ga2 Ga3 12_555 10_555 55.21(6)
Mo1 Ga2 Ga4 12_555 10_555 57.25(7)
Mo1 Ga2 Ga5 12_555 7_455 56.66(6)
Mo1 Ga2 Ga7 12_555 . 114.20(9)
Mo1 Ga2 Ga7 12_555 2_555 112.30(10)
Mo2 Ga2 Ga1 . . 56.58(6)
Mo2 Ga2 Ga3 . 10_555 129.12(10)
Mo2 Ga2 Ga4 . 10_555 122.88(11)
Mo2 Ga2 Ga5 . 7_455 118.71(10)
Mo2 Ga2 Ga7 . . 64.02(7)
Mo2 Ga2 Ga7 . 2_555 62.84(7)
Ga1 Ga2 Ga3 . 10_555 93.14(9)
Ga1 Ga2 Ga4 . 10_555 178.99(10)
Ga1 Ga2 Ga5 . 7_455 92.20(11)
Ga1 Ga2 Ga7 . . 117.20(8)
Ga1 Ga2 Ga7 . 2_555 76.51(9)
Ga3 Ga2 Ga4 10_555 10_555 87.85(9)
Ga3 Ga2 Ga5 10_555 7_455 100.32(8)
Ga3 Ga2 Ga7 10_555 . 142.86(14)
Ga3 Ga2 Ga7 10_555 2_555 155.66(14)
Ga4 Ga2 Ga5 10_555 7_455 87.39(7)
Ga4 Ga2 Ga7 10_555 . 61.98(7)
Ga4 Ga2 Ga7 10_555 2_555 102.49(9)
Ga5 Ga2 Ga7 7_455 . 99.40(8)
Ga5 Ga2 Ga7 7_455 2_555 58.88(7)
Ga7 Ga2 Ga7 . 2_555 59.32(8)
Mo1 Ga3 Mo1 8_555 3_555 170.28(12)
Mo1 Ga3 Ga1 8_555 3_555 127.49(11)
Mo1 Ga3 Ga2 8_555 10_555 128.57(8)
Mo1 Ga3 Ga4 8_555 9_555 57.65(8)
Mo1 Ga3 Ga4 8_555 10_555 56.19(7)
Mo1 Ga3 Ga5 8_555 9_555 57.61(5)
Mo1 Ga3 Ga8 8_555 3_555 111.70(9)
Mo1 Ga3 Ga8 8_555 10_555 112.17(11)
Mo1 Ga3 Ga1 3_555 3_555 55.81(8)
Mo1 Ga3 Ga2 3_555 10_555 57.29(6)
Mo1 Ga3 Ga4 3_555 9_555 118.28(11)
Mo1 Ga3 Ga4 3_555 10_555 133.52(11)
Mo1 Ga3 Ga5 3_555 9_555 115.01(7)
Mo1 Ga3 Ga8 3_555 3_555 59.27(7)
Mo1 Ga3 Ga8 3_555 10_555 60.83(8)
Ga1 Ga3 Ga2 3_555 10_555 90.80(9)
Ga1 Ga3 Ga4 3_555 9_555 173.09(12)
Ga1 Ga3 Ga4 3_555 10_555 97.11(11)
Ga1 Ga3 Ga5 3_555 9_555 91.88(6)
Ga1 Ga3 Ga8 3_555 3_555 73.64(9)
Ga1 Ga3 Ga8 3_555 10_555 113.50(11)
Ga2 Ga3 Ga4 10_555 9_555 88.10(8)
Ga2 Ga3 Ga4 10_555 10_555 90.38(8)
Ga2 Ga3 Ga5 10_555 9_555 167.46(12)
Ga2 Ga3 Ga8 10_555 3_555 111.40(10)
Ga2 Ga3 Ga8 10_555 10_555 70.26(9)
Ga4 Ga3 Ga4 9_555 10_555 89.73(8)
Ga4 Ga3 Ga5 9_555 9_555 87.76(8)
Ga4 Ga3 Ga8 9_555 3_555 100.42(11)
Ga4 Ga3 Ga8 9_555 10_555 59.75(9)
Ga4 Ga3 Ga5 10_555 9_555 101.43(8)
Ga4 Ga3 Ga8 10_555 3_555 156.07(10)
Ga4 Ga3 Ga8 10_555 10_555 143.29(8)
Ga5 Ga3 Ga8 9_555 3_555 57.88(6)
Ga5 Ga3 Ga8 9_555 10_555 97.48(8)
Ga8 Ga3 Ga8 3_555 10_555 58.15(9)
Mo1 Ga4 Mo1 3_555 5_555 174.47(10)
Mo1 Ga4 Ga1 3_555 3_555 55.74(9)
Mo1 Ga4 Ga1 3_555 5_555 128.27(9)
Mo1 Ga4 Ga2 3_555 10_555 58.10(8)
Mo1 Ga4 Ga3 3_555 14_544 56.62(8)
Mo1 Ga4 Ga3 3_555 10_555 126.91(10)
Mo1 Ga4 Ga7 3_555 10_555 113.31(10)
Mo1 Ga4 Ga8 3_555 5_555 114.06(12)
Mo1 Ga4 Ga1 5_555 3_555 129.78(12)
Mo1 Ga4 Ga1 5_555 5_555 54.31(7)
Mo1 Ga4 Ga2 5_555 10_555 119.34(8)
Mo1 Ga4 Ga3 5_555 14_544 120.05(10)
Mo1 Ga4 Ga3 5_555 10_555 55.96(7)
Mo1 Ga4 Ga7 5_555 10_555 62.43(7)
Mo1 Ga4 Ga8 5_555 5_555 61.06(9)
Ga1 Ga4 Ga1 3_555 5_555 91.42(9)
Ga1 Ga4 Ga2 3_555 10_555 93.12(10)
Ga1 Ga4 Ga3 3_555 14_544 92.97(9)
Ga1 Ga4 Ga3 3_555 10_555 93.04(9)
Ga1 Ga4 Ga7 3_555 10_555 147.71(10)
Ga1 Ga4 Ga8 3_555 5_555 150.75(9)
Ga1 Ga4 Ga2 5_555 10_555 173.63(10)
Ga1 Ga4 Ga3 5_555 14_544 91.62(10)
Ga1 Ga4 Ga3 5_555 10_555 89.07(10)
Ga1 Ga4 Ga7 5_555 10_555 114.05(9)
Ga1 Ga4 Ga8 5_555 5_555 74.15(8)
Ga2 Ga4 Ga3 10_555 14_544 92.60(11)
Ga2 Ga4 Ga3 10_555 10_555 86.24(9)
Ga2 Ga4 Ga7 10_555 10_555 60.17(7)
Ga2 Ga4 Ga8 10_555 5_555 103.62(9)
Ga3 Ga4 Ga3 14_544 10_555 173.93(8)
Ga3 Ga4 Ga7 14_544 10_555 105.18(9)
Ga3 Ga4 Ga8 14_544 5_555 62.87(9)
Ga3 Ga4 Ga7 10_555 10_555 69.09(7)
Ga3 Ga4 Ga8 10_555 5_555 111.61(10)
Ga7 Ga4 Ga8 10_555 5_555 60.26(6)
Mo1 Ga5 Mo1 3_555 6_655 180.0(5)
Mo1 Ga5 Ga2 3_555 13_544 122.33(5)
Mo1 Ga5 Ga2 3_555 10_555 57.67(5)
Mo1 Ga5 Ga3 3_555 14_544 56.76(6)
Mo1 Ga5 Ga3 3_555 11_555 123.24(6)
Mo1 Ga5 Ga7 3_555 14_544 63.33(6)
Mo1 Ga5 Ga7 3_555 11_555 116.67(6)
Mo1 Ga5 Ga8 3_555 13_544 117.37(7)
Mo1 Ga5 Ga8 3_555 10_555 62.63(7)
Mo1 Ga5 Ga2 6_655 13_544 57.67(5)
Mo1 Ga5 Ga2 6_655 10_555 122.33(5)
Mo1 Ga5 Ga3 6_655 14_544 123.24(6)
Mo1 Ga5 Ga3 6_655 11_555 56.76(6)
Mo1 Ga5 Ga7 6_655 14_544 116.67(6)
Mo1 Ga5 Ga7 6_655 11_555 63.33(6)
Mo1 Ga5 Ga8 6_655 13_544 62.63(7)
Mo1 Ga5 Ga8 6_655 10_555 117.37(7)
Ga2 Ga5 Ga2 13_544 10_555 180.0(5)
Ga2 Ga5 Ga3 13_544 14_544 88.02(8)
Ga2 Ga5 Ga3 13_544 11_555 91.98(8)
Ga2 Ga5 Ga7 13_544 14_544 62.52(6)
Ga2 Ga5 Ga7 13_544 11_555 117.48(6)
Ga2 Ga5 Ga8 13_544 13_544 73.14(7)
Ga2 Ga5 Ga8 13_544 10_555 106.86(7)
Ga2 Ga5 Ga3 10_555 14_544 91.98(8)
Ga2 Ga5 Ga3 10_555 11_555 88.02(8)
Ga2 Ga5 Ga7 10_555 14_544 117.48(6)
Ga2 Ga5 Ga7 10_555 11_555 62.52(6)
Ga2 Ga5 Ga8 10_555 13_544 106.86(7)
Ga2 Ga5 Ga8 10_555 10_555 73.14(7)
Ga3 Ga5 Ga3 14_544 11_555 180.0(5)
Ga3 Ga5 Ga7 14_544 14_544 71.18(7)
Ga3 Ga5 Ga7 14_544 11_555 108.82(7)
Ga3 Ga5 Ga8 14_544 13_544 64.83(6)
Ga3 Ga5 Ga8 14_544 10_555 115.17(6)
Ga3 Ga5 Ga7 11_555 14_544 108.82(7)
Ga3 Ga5 Ga7 11_555 11_555 71.18(7)
Ga3 Ga5 Ga8 11_555 13_544 115.17(6)
Ga3 Ga5 Ga8 11_555 10_555 64.83(6)
Ga7 Ga5 Ga7 14_544 11_555 180.0(5)
Ga7 Ga5 Ga8 14_544 13_544 117.15(5)
Ga7 Ga5 Ga8 14_544 10_555 62.85(5)
Ga7 Ga5 Ga8 11_555 13_544 62.85(5)
Ga7 Ga5 Ga8 11_555 10_555 117.15(5)
Ga8 Ga5 Ga8 13_544 10_555 180.0(5)
Mo2 Ga6 Mo2 . 4_555 180.0(5)
Mo2 Ga6 Ga1 . . 53.28(4)
Mo2 Ga6 Ga1 . 2_555 53.28(4)
Mo2 Ga6 Ga1 . 3_555 53.28(5)
Mo2 Ga6 Ga1 . 4_555 126.72(4)
Mo2 Ga6 Ga1 . 5_555 126.72(4)
Mo2 Ga6 Ga1 . 6_555 126.72(5)
Mo2 Ga6 Ga1 4_555 . 126.72(4)
Mo2 Ga6 Ga1 4_555 2_555 126.72(4)
Mo2 Ga6 Ga1 4_555 3_555 126.72(5)
Mo2 Ga6 Ga1 4_555 4_555 53.28(4)
Mo2 Ga6 Ga1 4_555 5_555 53.28(4)
Mo2 Ga6 Ga1 4_555 6_555 53.28(5)
Ga1 Ga6 Ga1 . 2_555 87.92(7)
Ga1 Ga6 Ga1 . 3_555 87.92(7)
Ga1 Ga6 Ga1 . 4_555 180.0(5)
Ga1 Ga6 Ga1 . 5_555 92.08(7)
Ga1 Ga6 Ga1 . 6_555 92.08(7)
Ga1 Ga6 Ga1 2_555 3_555 87.92(7)
Ga1 Ga6 Ga1 2_555 4_555 92.08(7)
Ga1 Ga6 Ga1 2_555 5_555 180.0(5)
Ga1 Ga6 Ga1 2_555 6_555 92.08(7)
Ga1 Ga6 Ga1 3_555 4_555 92.08(7)
Ga1 Ga6 Ga1 3_555 5_555 92.08(7)
Ga1 Ga6 Ga1 3_555 6_555 180.0(5)
Ga1 Ga6 Ga1 4_555 5_555 87.92(7)
Ga1 Ga6 Ga1 4_555 6_555 87.92(7)
Ga1 Ga6 Ga1 5_555 6_555 87.92(7)
Mo1 Ga7 Mo2 8_555 . 143.04(8)
Mo1 Ga7 Ga2 8_555 . 108.26(8)
Mo1 Ga7 Ga2 8_555 3_555 110.04(12)
Mo1 Ga7 Ga4 8_555 10_555 53.02(7)
Mo1 Ga7 Ga5 8_555 9_555 54.17(6)
Mo1 Ga7 Ga7 8_555 2_555 145.64(9)
Mo1 Ga7 Ga7 8_555 3_555 145.18(10)
Mo1 Ga7 Ga8 8_555 8_555 57.70(8)
Mo1 Ga7 Ga8 8_555 18_545 58.04(8)
Mo1 Ga7 Ga9 8_555 . 106.63(7)
Mo2 Ga7 Ga2 . . 53.27(6)
Mo2 Ga7 Ga2 . 3_555 52.49(7)
Mo2 Ga7 Ga4 . 10_555 108.78(7)
Mo2 Ga7 Ga5 . 9_555 108.63(6)
Mo2 Ga7 Ga7 . 2_555 60.26(6)
Mo2 Ga7 Ga7 . 3_555 60.26(6)
Mo2 Ga7 Ga8 . 8_555 147.16(11)
Mo2 Ga7 Ga8 . 18_545 146.65(7)
Mo2 Ga7 Ga9 . . 110.34(7)
Ga2 Ga7 Ga2 . 3_555 98.05(8)
Ga2 Ga7 Ga4 . 10_555 57.85(7)
Ga2 Ga7 Ga5 . 9_555 128.52(9)
Ga2 Ga7 Ga7 . 2_555 61.71(9)
Ga2 Ga7 Ga7 . 3_555 106.09(10)
Ga2 Ga7 Ga8 . 8_555 101.19(9)
Ga2 Ga7 Ga8 . 18_545 159.84(8)
Ga2 Ga7 Ga9 . . 118.02(10)
Ga2 Ga7 Ga4 3_555 10_555 128.99(10)
Ga2 Ga7 Ga5 3_555 9_555 58.60(9)
Ga2 Ga7 Ga7 3_555 2_555 104.05(10)
Ga2 Ga7 Ga7 3_555 3_555 58.97(9)
Ga2 Ga7 Ga8 3_555 8_555 159.77(12)
Ga2 Ga7 Ga8 3_555 18_545 100.70(9)
Ga2 Ga7 Ga9 3_555 . 115.50(7)
Ga4 Ga7 Ga5 10_555 9_555 99.50(8)
Ga4 Ga7 Ga7 10_555 2_555 101.28(9)
Ga4 Ga7 Ga7 10_555 3_555 160.92(12)
Ga4 Ga7 Ga8 10_555 8_555 59.27(6)
Ga4 Ga7 Ga8 10_555 18_545 103.84(9)
Ga4 Ga7 Ga9 10_555 . 115.50(7)
Ga5 Ga7 Ga7 9_555 2_555 158.78(7)
Ga5 Ga7 Ga7 9_555 3_555 98.95(7)
Ga5 Ga7 Ga8 9_555 8_555 103.70(10)
Ga5 Ga7 Ga8 9_555 18_545 58.22(8)
Ga5 Ga7 Ga9 9_555 . 113.46(6)
Ga7 Ga7 Ga7 2_555 3_555 60.00(7)
Ga7 Ga7 Ga8 2_555 8_555 90.62(10)
Ga7 Ga7 Ga8 2_555 18_545 119.84(10)
Ga7 Ga7 Ga9 2_555 . 60.45(6)
Ga7 Ga7 Ga8 3_555 8_555 120.31(9)
Ga7 Ga7 Ga8 3_555 18_545 89.99(8)
Ga7 Ga7 Ga9 3_555 . 60.45(5)
Ga8 Ga7 Ga8 8_555 18_545 59.45(8)
Ga8 Ga7 Ga9 8_555 . 59.86(6)
Ga8 Ga7 Ga9 18_545 . 59.39(7)
Mo1 Ga8 Mo1 . 12_555 143.07(8)
Mo1 Ga8 Ga3 . 2_555 52.30(6)
Mo1 Ga8 Ga3 . 10_555 108.45(9)
Mo1 Ga8 Ga4 . 6_555 54.13(8)
Mo1 Ga8 Ga5 . 7_455 107.74(7)
Mo1 Ga8 Ga7 . 15_554 60.30(7)
Mo1 Ga8 Ga7 . 17_555 145.09(12)
Mo1 Ga8 Ga8 . 11_455 59.39(8)
Mo1 Ga8 Ga8 . 12_555 147.64(12)
Mo1 Ga8 Ga9 . 13_554 108.96(9)
Mo1 Ga8 Ga3 12_555 2_555 108.96(10)
Mo1 Ga8 Ga3 12_555 10_555 52.51(7)
Mo1 Ga8 Ga4 12_555 6_555 108.01(11)
Mo1 Ga8 Ga5 12_555 7_455 54.82(6)
Mo1 Ga8 Ga7 12_555 15_554 145.02(11)
Mo1 Ga8 Ga7 12_555 17_555 59.39(9)
Mo1 Ga8 Ga8 12_555 11_455 145.59(12)
Mo1 Ga8 Ga8 12_555 12_555 58.17(8)
Mo1 Ga8 Ga9 12_555 13_554 107.96(7)
Ga3 Ga8 Ga3 2_555 10_555 125.63(9)
Ga3 Ga8 Ga4 2_555 6_555 97.95(9)
Ga3 Ga8 Ga5 2_555 7_455 57.29(6)
Ga3 Ga8 Ga7 2_555 15_554 105.46(11)
Ga3 Ga8 Ga7 2_555 17_555 100.57(10)
Ga3 Ga8 Ga8 2_555 11_455 60.13(9)
Ga3 Ga8 Ga8 2_555 12_555 159.50(12)
Ga3 Ga8 Ga9 2_555 13_554 116.45(11)
Ga3 Ga8 Ga4 10_555 6_555 57.38(9)
Ga3 Ga8 Ga5 10_555 7_455 98.64(9)
Ga3 Ga8 Ga7 10_555 15_554 101.38(11)
Ga3 Ga8 Ga7 10_555 17_555 105.58(11)
Ga3 Ga8 Ga8 10_555 11_455 161.54(12)
Ga3 Ga8 Ga8 10_555 12_555 61.72(8)
Ga3 Ga8 Ga9 10_555 13_554 117.92(8)
Ga4 Ga8 Ga5 6_555 7_455 128.71(7)
Ga4 Ga8 Ga7 6_555 15_554 60.47(8)
Ga4 Ga8 Ga7 6_555 17_555 160.32(12)
Ga4 Ga8 Ga8 6_555 11_455 105.90(12)
Ga4 Ga8 Ga8 6_555 12_555 101.32(11)
Ga4 Ga8 Ga9 6_555 13_554 116.90(9)
Ga5 Ga8 Ga7 7_455 15_554 159.19(12)
Ga5 Ga8 Ga7 7_455 17_555 58.93(7)
Ga5 Ga8 Ga8 7_455 11_455 98.49(10)
Ga5 Ga8 Ga8 7_455 12_555 104.31(10)
Ga5 Ga8 Ga9 7_455 13_554 114.38(8)
Ga7 Ga8 Ga7 15_554 17_555 119.85(9)
Ga7 Ga8 Ga8 15_554 11_455 60.99(9)
Ga7 Ga8 Ga8 15_554 12_555 90.21(9)
Ga7 Ga8 Ga9 15_554 13_554 60.17(5)
Ga7 Ga8 Ga8 17_555 11_455 89.18(10)
Ga7 Ga8 Ga8 17_555 12_555 59.55(8)
Ga7 Ga8 Ga9 17_555 13_554 59.68(6)
Ga8 Ga8 Ga8 11_455 12_555 119.98(9)
Ga8 Ga8 Ga9 11_455 13_554 60.00(6)
Ga8 Ga8 Ga9 12_555 13_554 60.00(7)
Ga7 Ga9 Ga7 . 2_555 59.10(7)
Ga7 Ga9 Ga7 . 3_555 59.10(6)
Ga7 Ga9 Ga7 . 4_556 180.0(5)
Ga7 Ga9 Ga7 . 5_556 120.90(7)
Ga7 Ga9 Ga7 . 6_556 120.90(6)
Ga7 Ga9 Ga8 . 7_445 89.90(7)
Ga7 Ga9 Ga8 . 8_555 59.97(6)
Ga7 Ga9 Ga8 . 9_455 119.07(7)
Ga7 Ga9 Ga8 . 16_555 90.10(7)
Ga7 Ga9 Ga8 . 17_445 120.03(6)
Ga7 Ga9 Ga8 . 18_545 60.93(7)
Ga7 Ga9 Ga7 2_555 3_555 59.10(6)
Ga7 Ga9 Ga7 2_555 4_556 120.90(7)
Ga7 Ga9 Ga7 2_555 5_556 180.0(5)
Ga7 Ga9 Ga7 2_555 6_556 120.90(6)
Ga7 Ga9 Ga8 2_555 7_445 119.07(7)
Ga7 Ga9 Ga8 2_555 8_555 89.90(7)
Ga7 Ga9 Ga8 2_555 9_455 59.97(8)
Ga7 Ga9 Ga8 2_555 16_555 60.93(7)
Ga7 Ga9 Ga8 2_555 17_445 90.10(7)
Ga7 Ga9 Ga8 2_555 18_545 120.03(8)
Ga7 Ga9 Ga7 3_555 4_556 120.90(6)
Ga7 Ga9 Ga7 3_555 5_556 120.90(6)
Ga7 Ga9 Ga7 3_555 6_556 180.0(5)
Ga7 Ga9 Ga8 3_555 7_445 59.97(6)
Ga7 Ga9 Ga8 3_555 8_555 119.07(7)
Ga7 Ga9 Ga8 3_555 9_455 89.90(8)
Ga7 Ga9 Ga8 3_555 16_555 120.03(6)
Ga7 Ga9 Ga8 3_555 17_445 60.93(7)
Ga7 Ga9 Ga8 3_555 18_545 90.10(8)
Ga7 Ga9 Ga7 4_556 5_556 59.10(7)
Ga7 Ga9 Ga7 4_556 6_556 59.10(6)
Ga7 Ga9 Ga8 4_556 7_445 90.10(7)
Ga7 Ga9 Ga8 4_556 8_555 120.03(6)
Ga7 Ga9 Ga8 4_556 9_455 60.93(7)
Ga7 Ga9 Ga8 4_556 16_555 89.90(7)
Ga7 Ga9 Ga8 4_556 17_445 59.97(6)
Ga7 Ga9 Ga8 4_556 18_545 119.07(7)
Ga7 Ga9 Ga7 5_556 6_556 59.10(6)
Ga7 Ga9 Ga8 5_556 7_445 60.93(7)
Ga7 Ga9 Ga8 5_556 8_555 90.10(7)
Ga7 Ga9 Ga8 5_556 9_455 120.03(8)
Ga7 Ga9 Ga8 5_556 16_555 119.07(7)
Ga7 Ga9 Ga8 5_556 17_445 89.90(7)
Ga7 Ga9 Ga8 5_556 18_545 59.97(8)
Ga7 Ga9 Ga8 6_556 7_445 120.03(6)
Ga7 Ga9 Ga8 6_556 8_555 60.93(7)
Ga7 Ga9 Ga8 6_556 9_455 90.10(8)
Ga7 Ga9 Ga8 6_556 16_555 59.97(6)
Ga7 Ga9 Ga8 6_556 17_445 119.07(7)
Ga7 Ga9 Ga8 6_556 18_545 89.90(8)
Ga8 Ga9 Ga8 7_445 8_555 120.00(8)
Ga8 Ga9 Ga8 7_445 9_455 120.00(7)
Ga8 Ga9 Ga8 7_445 16_555 180.0(5)
Ga8 Ga9 Ga8 7_445 17_445 60.00(8)
Ga8 Ga9 Ga8 7_445 18_545 60.00(7)
Ga8 Ga9 Ga8 8_555 9_455 120.00(8)
Ga8 Ga9 Ga8 8_555 16_555 60.00(8)
Ga8 Ga9 Ga8 8_555 17_445 180.0(5)
Ga8 Ga9 Ga8 8_555 18_545 60.00(8)
Ga8 Ga9 Ga8 9_455 16_555 60.00(7)
Ga8 Ga9 Ga8 9_455 17_445 60.00(8)
Ga8 Ga9 Ga8 9_455 18_545 180.0(5)
Ga8 Ga9 Ga8 16_555 17_445 120.00(8)
Ga8 Ga9 Ga8 16_555 18_545 120.00(7)
Ga8 Ga9 Ga8 17_445 18_545 120.00(8)

loop_
_geom_bond_atom_site_label_1
_geom_bond_atom_site_label_2
_geom_bond_site_symmetry_2
_geom_bond_distance
Mo1 Ga1 . 2.518(3)
Mo1 Ga2 11_455 2.599(3)
Mo1 Ga3 2_555 2.537(3)
Mo1 Ga3 15_554 2.545(3)
Mo1 Ga4 2_555 2.575(2)
Mo1 Ga4 6_555 2.552(3)
Mo1 Ga5 2_555 2.5693(15)
Mo1 Ga7 15_554 2.8318(19)
Mo1 Ga8 . 2.756(3)
Mo1 Ga8 11_455 2.791(3)
Mo2 Ga1 . 2.532(2)
Mo2 Ga1 2_555 2.532(2)
Mo2 Ga1 3_555 2.532(3)
Mo2 Ga2 . 2.5562(19)
Mo2 Ga2 2_555 2.556(3)
Mo2 Ga2 3_555 2.556(3)
Mo2 Ga6 . 2.806(2)
Mo2 Ga7 . 2.867(3)
Mo2 Ga7 2_555 2.867(3)
Mo2 Ga7 3_555 2.867(2)
Ga1 Ga2 . 2.771(4)
Ga1 Ga3 2_555 2.817(4)
Ga1 Ga4 2_555 2.794(4)
Ga1 Ga4 6_555 2.918(3)
Ga1 Ga6 . 2.841(2)
Ga2 Ga3 10_555 2.854(3)
Ga2 Ga4 10_555 2.767(3)
Ga2 Ga5 7_455 2.802(3)
Ga2 Ga7 . 2.835(3)
Ga2 Ga7 2_555 2.913(3)
Ga3 Ga4 9_555 2.778(4)
Ga3 Ga4 10_555 2.845(3)
Ga3 Ga5 9_555 2.7716(18)
Ga3 Ga8 3_555 2.981(3)
Ga3 Ga8 10_555 2.936(4)
Ga4 Ga7 10_555 2.884(2)
Ga4 Ga8 5_555 2.850(3)
Ga5 Ga7 14_544 2.811(2)
Ga5 Ga7 11_555 2.811(2)
Ga5 Ga8 13_544 2.790(2)
Ga5 Ga8 10_555 2.790(2)
Ga7 Ga7 2_555 2.845(4)
Ga7 Ga7 3_555 2.845(3)
Ga7 Ga8 8_555 2.878(3)
Ga7 Ga8 18_545 2.920(3)
Ga7 Ga9 . 2.8841(19)
Ga8 Ga8 11_455 2.876(4)
Ga8 Ga8 12_555 2.876(3)
Ga8 Ga9 13_554 2.8754(18)
